data_7155222
loop_
_publ_author_name
'Benhamou, Laure'
'Walker, Daniel W.'
'Bu\<car, Dejan-Kre\<simir'
'Aliev, Abil E.'
'Sheppard, Tom D.'

_publ_section_title
;
 Synthesis of substituted benzooxaborinin-1-ols via palladium-catalysed
 cyclisation of alkenyl- and alkynyl-boronic acids.
;
_journal_issue 34
_journal_name_full 'Organic &amp; biomolecular chemistry'
_journal_page_first 8039
_journal_page_last 8043
_journal_paper_doi 10.1039/c6ob01419d
_journal_volume 14
_journal_year 2016
_chemical_formula_moiety 'C14 H10 B1 Cl1 O2'
_chemical_formula_sum 'C14 H10 B Cl O2'
_chemical_formula_weight 256.48
_space_group_crystal_system triclinic
_space_group_IT_number 2
_space_group_name_Hall '-P 1'
_space_group_name_H-M_alt 'P -1'
_symmetry_space_group_name_Hall '-P 1'
_symmetry_space_group_name_H-M 'P -1'
_atom_sites_solution_hydrogens geom
_audit_creation_date 2016-05-10T17:16:17-00:00
_audit_creation_method 'WinGX routine CIF_UPDATE'
_audit_update_record
;
2016-05-10 deposited with the CCDC.
2016-08-01 downloaded from the CCDC.
;
_cell_angle_alpha 84.309(2)
_cell_angle_beta 86.703(2)
_cell_angle_gamma 73.529(2)
_cell_formula_units_Z 4
_cell_length_a 7.1880(2)
_cell_length_b 11.2966(3)
_cell_length_c 15.7477(3)
_cell_measurement_reflns_used 11908
_cell_measurement_temperature 150.0(7)
_cell_measurement_theta_max 73.4690
_cell_measurement_theta_min 4.0750
_cell_volume 1219.62(5)
_computing_cell_refinement
;
CrysAlisPro, Agilent Technologies,
Version 1.171.37.34 (release 22-05-2014 CrysAlis171 .NET)
(compiled May 22 2014,16:03:01)
;
_computing_data_collection
;
CrysAlisPro, Agilent Technologies,
Version 1.171.37.34 (release 22-05-2014 CrysAlis171 .NET)
(compiled May 22 2014,16:03:01)
;
_computing_data_reduction
;
CrysAlisPro, Agilent Technologies,
Version 1.171.37.34 (release 22-05-2014 CrysAlis171 .NET)
(compiled May 22 2014,16:03:01)
;
_computing_structure_refinement 'SHELXL-2014/7 (Sheldrick, 2014)'
_diffrn_ambient_environment N~2~
_diffrn_ambient_temperature 150.0(7)
_diffrn_detector 'CCD plate'
_diffrn_detector_area_resol_mean 5.2031
_diffrn_detector_type Atlas
_diffrn_measured_fraction_theta_full 0.997
_diffrn_measured_fraction_theta_max 0.997
_diffrn_measurement_device 'four-circle diffractometer'
_diffrn_measurement_device_type 'SuperNova, Dual, Cu at zero, Atlas'
_diffrn_radiation_monochromator mirror
_diffrn_radiation_probe x-ray
_diffrn_radiation_type 'Cu K\a'
_diffrn_radiation_wavelength 1.54184
_diffrn_reflns_av_R_equivalents 0.0221
_diffrn_reflns_av_unetI/netI 0.0173
_diffrn_reflns_Laue_measured_fraction_full 0.997
_diffrn_reflns_Laue_measured_fraction_max 0.997
_diffrn_reflns_limit_h_max 8
_diffrn_reflns_limit_h_min -8
_diffrn_reflns_limit_k_max 13
_diffrn_reflns_limit_k_min -13
_diffrn_reflns_limit_l_max 18
_diffrn_reflns_limit_l_min -18
_diffrn_reflns_number 17205
_diffrn_reflns_point_group_measured_fraction_full 0.997
_diffrn_reflns_point_group_measured_fraction_max 0.997
_diffrn_reflns_theta_full 66.6
_diffrn_reflns_theta_max 66.6
_diffrn_reflns_theta_min 4.096
_diffrn_source 'sealed X-ray tube'
_diffrn_source_type 'SuperNova (Cu) X-ray Source'
_exptl_absorpt_coefficient_mu 2.674
_exptl_absorpt_correction_T_max 1.00000
_exptl_absorpt_correction_T_min 0.91406
_exptl_absorpt_correction_type multi-scan
_exptl_absorpt_process_details
;
CrysAlisPro, Agilent Technologies,
Version 1.171.37.34 (release 22-05-2014 CrysAlis171 .NET)
(compiled May 22 2014,16:03:01)
Empirical absorption correction using spherical harmonics,
 implemented in SCALE3 ABSPACK scaling algorithm.
;
_exptl_crystal_colour colourless
_exptl_crystal_density_diffrn 1.397
_exptl_crystal_description prism
_exptl_crystal_F_000 528
_exptl_crystal_size_max 0.20
_exptl_crystal_size_mid 0.14
_exptl_crystal_size_min 0.08
_refine_diff_density_max 0.234
_refine_diff_density_min -0.226
_refine_diff_density_rms 0.035
_refine_ls_extinction_method none
_refine_ls_goodness_of_fit_ref 1.026
_refine_ls_hydrogen_treatment constr
_refine_ls_matrix_type full
_refine_ls_number_parameters 327
_refine_ls_number_reflns 4305
_refine_ls_number_restraints 0
_refine_ls_restrained_S_all 1.026
_refine_ls_R_factor_all 0.0309
_refine_ls_R_factor_gt 0.029
_refine_ls_shift/su_max 0.001
_refine_ls_shift/su_mean 0
_refine_ls_structure_factor_coef Fsqd
_refine_ls_weighting_details 'w=1/[\s^2^(Fo^2^)+(0.0419P)^2^+0.3709P] where P=(Fo^2^+2Fc^2^)/3'
_refine_ls_weighting_scheme calc
_refine_ls_wR_factor_gt 0.0776
_refine_ls_wR_factor_ref 0.0793
_reflns_Friedel_coverage 0
_reflns_number_gt 4018
_reflns_number_total 4305
_reflns_threshold_expression 'I > 2\s(I)'
_cod_data_source_file c6ob01419d2.cif
_cod_data_source_block 3e
_cod_depositor_comments 'Adding full bibliography for 7155222.cif.'
_cod_original_formula_sum 'C14 H10 B1 Cl1 O2'
_cod_database_code 7155222

loop_
_space_group_symop_operation_xyz
'x, y, z'
'-x, -y, -z'

loop_
_atom_site_label
_atom_site_type_symbol
_atom_site_fract_x
_atom_site_fract_y
_atom_site_fract_z
_atom_site_U_iso_or_equiv
_atom_site_adp_type
_atom_site_occupancy
_atom_site_site_symmetry_order
_atom_site_calc_flag
_atom_site_refinement_flags_posn
_atom_site_refinement_flags_adp
Cl2 Cl 0.24885(5) 1.08760(3) 0.17696(2) 0.03778(11) Uani 1 1 d . .
Cl1 Cl 0.19571(5) 0.32756(4) 0.44817(2) 0.04182(11) Uani 1 1 d . .
O1 O 0.27591(13) 0.75131(8) 0.11579(5) 0.0254(2) Uani 1 1 d . .
O3 O 0.42703(13) 0.32685(8) 0.21442(6) 0.0267(2) Uani 1 1 d . .
O2 O 0.28938(15) 0.65606(9) -0.01154(6) 0.0317(2) Uani 1 1 d . .
H2O H 0.2905 0.5984 0.0246 0.048 Uiso 1 1 calc R U
O4 O 0.33500(15) 0.42824(9) 0.08006(6) 0.0352(2) Uani 1 1 d . .
H4O H 0.4512 0.3956 0.0721 0.053 Uiso 1 1 calc R U
C8 C 0.27246(17) 0.85036(12) 0.16103(8) 0.0246(3) Uani 1 1 d . .
C23 C 0.56592(19) 0.20542(12) 0.33734(8) 0.0251(3) Uani 1 1 d . .
C7 C 0.26254(18) 0.96199(12) 0.11911(8) 0.0263(3) Uani 1 1 d . .
C24 C 0.5495(2) 0.10011(13) 0.38728(8) 0.0301(3) Uani 1 1 d . .
H24 H 0.4276 0.0887 0.4006 0.036 Uiso 1 1 calc R U
C22 C 0.39508(19) 0.29770(12) 0.29971(8) 0.0247(3) Uani 1 1 d . .
C20 C 0.05708(19) 0.43155(12) 0.29129(9) 0.0286(3) Uani 1 1 d . .
C21 C 0.2235(2) 0.35251(13) 0.33759(8) 0.0280(3) Uani 1 1 d . .
C2 C 0.24381(19) 0.90658(14) -0.11027(9) 0.0314(3) Uani 1 1 d . .
H2 H 0.2478 0.8406 -0.1419 0.038 Uiso 1 1 calc R U
C1 C 0.25756(17) 0.88686(12) -0.02142(8) 0.0261(3) Uani 1 1 d . .
C15 C 0.0795(2) 0.45252(12) 0.20183(9) 0.0295(3) Uani 1 1 d . .
C6 C 0.25259(17) 0.98644(12) 0.02636(9) 0.0266(3) Uani 1 1 d . .
C28 C 0.7505(2) 0.21964(14) 0.31720(9) 0.0311(3) Uani 1 1 d . .
H28 H 0.7638 0.2882 0.2821 0.037 Uiso 1 1 calc R U
C9 C 0.27700(18) 0.81336(12) 0.25386(8) 0.0257(3) Uani 1 1 d . .
C14 C 0.1689(2) 0.73350(13) 0.28731(9) 0.0304(3) Uani 1 1 d . .
H14 H 0.092 0.7077 0.2517 0.036 Uiso 1 1 calc R U
C25 C 0.7143(2) 0.01207(14) 0.41725(9) 0.0364(3) Uani 1 1 d . .
H25 H 0.7025 -0.0586 0.4502 0.044 Uiso 1 1 calc R U
C19 C -0.1235(2) 0.48357(13) 0.33117(10) 0.0357(3) Uani 1 1 d . .
H19 H -0.1379 0.4738 0.3903 0.043 Uiso 1 1 calc R U
C26 C 0.8961(2) 0.02826(15) 0.39866(9) 0.0367(3) Uani 1 1 d . .
H26 H 1.0062 -0.0307 0.4194 0.044 Uiso 1 1 calc R U
C10 C 0.3934(2) 0.84912(14) 0.30846(9) 0.0316(3) Uani 1 1 d . .
H10 H 0.4672 0.9017 0.2872 0.038 Uiso 1 1 calc R U
C16 C -0.0824(2) 0.51877(14) 0.15474(10) 0.0373(3) Uani 1 1 d . .
H16 H -0.0696 0.5315 0.0957 0.045 Uiso 1 1 calc R U
C13 C 0.1754(2) 0.69247(14) 0.37343(9) 0.0368(3) Uani 1 1 d . .
H13 H 0.102 0.6399 0.3952 0.044 Uiso 1 1 calc R U
C11 C 0.3994(2) 0.80682(15) 0.39397(9) 0.0367(3) Uani 1 1 d . .
H11 H 0.478 0.831 0.4297 0.044 Uiso 1 1 calc R U
C27 C 0.9130(2) 0.13267(15) 0.34904(10) 0.0369(3) Uani 1 1 d . .
H27 H 1.035 0.1445 0.337 0.044 Uiso 1 1 calc R U
C3 C 0.2244(2) 1.02312(15) -0.15143(10) 0.0366(3) Uani 1 1 d . .
H3 H 0.2136 1.036 -0.2104 0.044 Uiso 1 1 calc R U
C12 C 0.2902(2) 0.72906(14) 0.42706(9) 0.0384(3) Uani 1 1 d . .
H12 H 0.294 0.7017 0.4848 0.046 Uiso 1 1 calc R U
C5 C 0.23474(19) 1.10436(14) -0.01625(10) 0.0333(3) Uani 1 1 d . .
H5 H 0.2321 1.1711 0.0144 0.04 Uiso 1 1 calc R U
B1 B 0.2720(2) 0.76112(14) 0.02781(9) 0.0260(3) Uani 1 1 d . .
C4 C 0.2212(2) 1.12045(14) -0.10403(10) 0.0377(4) Uani 1 1 d . .
H4 H 0.2096 1.1986 -0.1319 0.045 Uiso 1 1 calc R U
C18 C -0.2797(2) 0.54925(14) 0.28275(11) 0.0420(4) Uani 1 1 d . .
H18 H -0.399 0.583 0.3096 0.05 Uiso 1 1 calc R U
C17 C -0.2607(2) 0.56544(14) 0.19462(12) 0.0434(4) Uani 1 1 d . .
H17 H -0.3678 0.6076 0.1625 0.052 Uiso 1 1 calc R U
B2 B 0.2838(2) 0.40184(14) 0.16285(10) 0.0282(3) Uani 1 1 d . .

loop_
_atom_site_aniso_label
_atom_site_aniso_U_11
_atom_site_aniso_U_22
_atom_site_aniso_U_33
_atom_site_aniso_U_23
_atom_site_aniso_U_13
_atom_site_aniso_U_12
Cl2 0.0448(2) 0.02830(19) 0.0424(2) -0.00833(15) -0.00018(15) -0.01226(15)
Cl1 0.0425(2) 0.0479(2) 0.02632(18) -0.00166(15) 0.00685(14) -0.00055(16)
O1 0.0282(5) 0.0229(5) 0.0236(4) -0.0016(4) -0.0018(3) -0.0047(4)
O3 0.0283(5) 0.0258(5) 0.0235(4) 0.0005(4) 0.0012(4) -0.0046(4)
O2 0.0442(6) 0.0253(5) 0.0224(5) 0.0000(4) -0.0011(4) -0.0053(4)
O4 0.0398(6) 0.0295(5) 0.0283(5) 0.0027(4) 0.0006(4) 0.0010(4)
C8 0.0190(6) 0.0268(7) 0.0276(7) -0.0052(5) -0.0006(5) -0.0046(5)
C23 0.0274(6) 0.0257(7) 0.0220(6) -0.0052(5) -0.0017(5) -0.0059(5)
C7 0.0208(6) 0.0258(7) 0.0321(7) -0.0048(5) 0.0007(5) -0.0060(5)
C24 0.0312(7) 0.0318(8) 0.0267(7) 0.0006(6) -0.0002(5) -0.0090(6)
C22 0.0285(7) 0.0239(7) 0.0230(6) -0.0019(5) -0.0009(5) -0.0093(5)
C20 0.0282(7) 0.0217(7) 0.0358(7) -0.0029(5) 0.0001(5) -0.0070(5)
C21 0.0301(7) 0.0271(7) 0.0259(7) -0.0017(5) 0.0016(5) -0.0072(6)
C2 0.0259(7) 0.0354(8) 0.0287(7) 0.0018(6) 0.0010(5) -0.0034(6)
C1 0.0180(6) 0.0278(7) 0.0285(7) 0.0016(5) 0.0011(5) -0.0017(5)
C15 0.0321(7) 0.0201(7) 0.0357(7) -0.0022(5) -0.0036(6) -0.0057(5)
C6 0.0157(6) 0.0281(7) 0.0335(7) 0.0018(6) 0.0008(5) -0.0041(5)
C28 0.0314(7) 0.0325(8) 0.0309(7) -0.0036(6) -0.0004(6) -0.0109(6)
C9 0.0237(6) 0.0246(7) 0.0263(7) -0.0049(5) -0.0003(5) -0.0016(5)
C14 0.0325(7) 0.0312(7) 0.0281(7) -0.0052(6) -0.0016(5) -0.0091(6)
C25 0.0430(8) 0.0335(8) 0.0288(7) 0.0028(6) -0.0042(6) -0.0053(6)
C19 0.0322(7) 0.0278(8) 0.0443(8) -0.0040(6) 0.0060(6) -0.0052(6)
C26 0.0337(8) 0.0391(8) 0.0304(7) -0.0066(6) -0.0081(6) 0.0037(6)
C10 0.0292(7) 0.0328(8) 0.0327(7) -0.0069(6) -0.0023(6) -0.0068(6)
C16 0.0388(8) 0.0270(8) 0.0428(8) 0.0014(6) -0.0091(6) -0.0039(6)
C13 0.0467(9) 0.0342(8) 0.0295(7) -0.0023(6) 0.0041(6) -0.0125(7)
C11 0.0381(8) 0.0392(8) 0.0321(8) -0.0101(6) -0.0086(6) -0.0058(6)
C27 0.0261(7) 0.0477(9) 0.0367(8) -0.0091(7) -0.0022(6) -0.0079(6)
C3 0.0272(7) 0.0445(9) 0.0321(7) 0.0098(6) 0.0014(6) -0.0053(6)
C12 0.0509(9) 0.0365(8) 0.0233(7) -0.0035(6) -0.0022(6) -0.0043(7)
C5 0.0250(7) 0.0289(7) 0.0445(8) 0.0031(6) 0.0005(6) -0.0074(6)
B1 0.0211(7) 0.0288(8) 0.0251(7) -0.0017(6) -0.0010(5) -0.0022(6)
C4 0.0284(7) 0.0342(8) 0.0455(9) 0.0153(7) 0.0001(6) -0.0075(6)
C18 0.0295(7) 0.0281(8) 0.0637(11) -0.0039(7) 0.0042(7) -0.0020(6)
C17 0.0325(8) 0.0284(8) 0.0643(11) 0.0017(7) -0.0117(7) -0.0001(6)
B2 0.0354(8) 0.0204(7) 0.0276(8) -0.0013(6) -0.0025(6) -0.0056(6)

loop_
_atom_type_symbol
_atom_type_description
_atom_type_scat_dispersion_real
_atom_type_scat_dispersion_imag
_atom_type_scat_source
C C 0.0181 0.0091 'International Tables Vol C Tables 4.2.6.8 and 6.1.1.4'
H H 0 0 'International Tables Vol C Tables 4.2.6.8 and 6.1.1.4'
B B 0.009 0.0039 'International Tables Vol C Tables 4.2.6.8 and 6.1.1.4'
Cl Cl 0.3639 0.7018 'International Tables Vol C Tables 4.2.6.8 and 6.1.1.4'
O O 0.0492 0.0322 'International Tables Vol C Tables 4.2.6.8 and 6.1.1.4'

loop_
_geom_angle_atom_site_label_1
_geom_angle_atom_site_label_2
_geom_angle_atom_site_label_3
_geom_angle
C8 O1 B1 122.31(11)
C22 O3 B2 122.67(11)
B1 O2 H2O 109.5
B2 O4 H4O 109.5
C7 C8 O1 119.82(11)
C7 C8 C9 129.55(12)
O1 C8 C9 110.62(11)
C24 C23 C28 118.92(13)
C24 C23 C22 121.81(12)
C28 C23 C22 119.10(12)
C8 C7 C6 123.72(12)
C8 C7 Cl2 119.43(10)
C6 C7 Cl2 116.78(10)
C25 C24 C23 120.08(13)
C25 C24 H24 120
C23 C24 H24 120
C21 C22 O3 119.65(12)
C21 C22 C23 128.96(12)
O3 C22 C23 111.38(11)
C19 C20 C15 119.32(13)
C19 C20 C21 123.04(13)
C15 C20 C21 117.61(12)
C22 C21 C20 123.69(12)
C22 C21 Cl1 118.84(10)
C20 C21 Cl1 117.47(10)
C3 C2 C1 120.65(14)
C3 C2 H2 119.7
C1 C2 H2 119.7
C2 C1 C6 119.66(12)
C2 C1 B1 122.95(13)
C6 C1 B1 117.37(12)
C16 C15 C20 118.91(13)
C16 C15 B2 124.21(13)
C20 C15 B2 116.87(12)
C1 C6 C5 119.20(13)
C1 C6 C7 117.67(12)
C5 C6 C7 123.11(13)
C27 C28 C23 120.37(14)
C27 C28 H28 119.8
C23 C28 H28 119.8
C10 C9 C14 118.63(12)
C10 C9 C8 122.70(12)
C14 C9 C8 118.56(12)
C13 C14 C9 120.40(13)
C13 C14 H14 119.8
C9 C14 H14 119.8
C26 C25 C24 120.62(14)
C26 C25 H25 119.7
C24 C25 H25 119.7
C18 C19 C20 120.11(15)
C18 C19 H19 119.9
C20 C19 H19 119.9
C27 C26 C25 119.46(13)
C27 C26 H26 120.3
C25 C26 H26 120.3
C11 C10 C9 120.31(14)
C11 C10 H10 119.8
C9 C10 H10 119.8
C17 C16 C15 121.00(15)
C17 C16 H16 119.5
C15 C16 H16 119.5
C12 C13 C14 120.51(14)
C12 C13 H13 119.7
C14 C13 H13 119.7
C10 C11 C12 120.88(14)
C10 C11 H11 119.6
C12 C11 H11 119.6
C28 C27 C26 120.51(14)
C28 C27 H27 119.7
C26 C27 H27 119.7
C2 C3 C4 119.34(14)
C2 C3 H3 120.3
C4 C3 H3 120.3
C13 C12 C11 119.26(13)
C13 C12 H12 120.4
C11 C12 H12 120.4
C4 C5 C6 119.55(14)
C4 C5 H5 120.2
C6 C5 H5 120.2
O2 B1 O1 118.01(12)
O2 B1 C1 122.85(12)
O1 B1 C1 119.09(13)
C5 C4 C3 121.59(13)
C5 C4 H4 119.2
C3 C4 H4 119.2
C19 C18 C17 120.79(14)
C19 C18 H18 119.6
C17 C18 H18 119.6
C16 C17 C18 119.76(14)
C16 C17 H17 120.1
C18 C17 H17 120.1
O4 B2 O3 117.29(13)
O4 B2 C15 123.98(13)
O3 B2 C15 118.72(12)

loop_
_geom_bond_atom_site_label_1
_geom_bond_atom_site_label_2
_geom_bond_distance
Cl2 C7 1.7378(13)
Cl1 C21 1.7454(13)
O1 C8 1.3786(16)
O1 B1 1.3802(17)
O3 C22 1.3729(15)
O3 B2 1.3791(18)
O2 B1 1.3642(19)
O2 H2O 0.82
O4 B2 1.3615(18)
O4 H4O 0.82
C8 C7 1.3492(19)
C8 C9 1.4797(18)
C23 C24 1.3897(19)
C23 C28 1.3957(19)
C23 C22 1.4769(18)
C7 C6 1.4613(19)
C24 C25 1.385(2)
C24 H24 0.93
C22 C21 1.3473(19)
C20 C19 1.404(2)
C20 C15 1.413(2)
C20 C21 1.4580(19)
C2 C3 1.382(2)
C2 C1 1.3995(19)
C2 H2 0.93
C1 C6 1.405(2)
C1 B1 1.529(2)
C15 C16 1.400(2)
C15 B2 1.533(2)
C6 C5 1.4060(19)
C28 C27 1.379(2)
C28 H28 0.93
C9 C10 1.3947(19)
C9 C14 1.3970(19)
C14 C13 1.388(2)
C14 H14 0.93
C25 C26 1.381(2)
C25 H25 0.93
C19 C18 1.381(2)
C19 H19 0.93
C26 C27 1.380(2)
C26 H26 0.93
C10 C11 1.382(2)
C10 H10 0.93
C16 C17 1.380(2)
C16 H16 0.93
C13 C12 1.381(2)
C13 H13 0.93
C11 C12 1.383(2)
C11 H11 0.93
C27 H27 0.93
C3 C4 1.383(2)
C3 H3 0.93
C12 H12 0.93
C5 C4 1.382(2)
C5 H5 0.93
C4 H4 0.93
C18 C17 1.386(2)
C18 H18 0.93
C17 H17 0.93
